data_1503850
loop_
_publ_author_name
'Ueki, Hisanori'
'Soloshonok, Vadim A.'

_publ_section_title
;
 New sterically driven mode for generation of helical chirality.
;
_journal_issue 8
_journal_name_full 'Organic letters'
_journal_page_first 1797
_journal_page_last 1800
_journal_paper_doi 10.1021/ol900357d
_journal_volume 11
_journal_year 2009
_chemical_formula_moiety 'C12 H17 N O'
_chemical_formula_sum 'C12 H17 N O'
_chemical_formula_weight 191.27
_chemical_name_systematic
; 
 ? 
;
_space_group_IT_number 33
_symmetry_cell_setting orthorhombic
_symmetry_space_group_name_Hall 'P 2c -2n'
_symmetry_space_group_name_H-M 'P n a 21'
_atom_sites_solution_hydrogens geom
_atom_sites_solution_primary direct
_atom_sites_solution_secondary difmap
_audit_creation_method SHELXL-97
_cell_angle_alpha 90.00
_cell_angle_beta 90.00
_cell_angle_gamma 90.00
_cell_formula_units_Z 8
_cell_length_a 11.599(2)
_cell_length_b 11.489(2)
_cell_length_c 17.193(3)
_cell_measurement_reflns_used 6634
_cell_measurement_temperature 100(2)
_cell_measurement_theta_max 28.27
_cell_measurement_theta_min 2.37
_cell_volume 2291.2(7)
_computing_cell_refinement 'Bruker SMART'
_computing_data_collection 'Bruker SMART'
_computing_data_reduction 'Bruker SMART'
_computing_molecular_graphics 'SHELXTL (Sheldrick, 2000)'
_computing_publication_material 'SHELXTL (Sheldrick, 2000)'
_computing_structure_refinement 'SHELXTL (Sheldrick, 2000)'
_computing_structure_solution 'SHELXTL (Sheldrick, 2000)'
_diffrn_ambient_temperature 100(2)
_diffrn_measured_fraction_theta_full 0.999
_diffrn_measured_fraction_theta_max 0.999
_diffrn_measurement_device_type 'Bruker APEX'
_diffrn_measurement_method '\w scans'
_diffrn_radiation_monochromator graphite
_diffrn_radiation_source 'fine-focus sealed tube'
_diffrn_radiation_type MoK\a
_diffrn_radiation_wavelength 0.71073
_diffrn_reflns_av_R_equivalents 0.0212
_diffrn_reflns_av_sigmaI/netI 0.0208
_diffrn_reflns_limit_h_max 13
_diffrn_reflns_limit_h_min -14
_diffrn_reflns_limit_k_max 14
_diffrn_reflns_limit_k_min -14
_diffrn_reflns_limit_l_max 21
_diffrn_reflns_limit_l_min -21
_diffrn_reflns_number 17041
_diffrn_reflns_theta_full 26.00
_diffrn_reflns_theta_max 26.00
_diffrn_reflns_theta_min 2.13
_diffrn_standards_number 0
_exptl_absorpt_coefficient_mu 0.070
_exptl_absorpt_correction_T_max 0.9916
_exptl_absorpt_correction_T_min 0.9718
_exptl_absorpt_correction_type multi-scan
_exptl_absorpt_process_details 'SADABS (Sheldrick 2002)'
_exptl_crystal_colour colorless
_exptl_crystal_density_diffrn 1.109
_exptl_crystal_density_method 'not measured'
_exptl_crystal_description prism
_exptl_crystal_F_000 832
_exptl_crystal_size_max 0.41
_exptl_crystal_size_mid 0.18
_exptl_crystal_size_min 0.12
_refine_diff_density_max 0.145
_refine_diff_density_min -0.161
_refine_diff_density_rms 0.031
_refine_ls_abs_structure_details 'Flack H D (1983), Acta Cryst. A39, 876-881'
_refine_ls_abs_structure_Flack -0.1(8)
_refine_ls_extinction_method SHELXL
_refine_ls_goodness_of_fit_ref 0.999
_refine_ls_hydrogen_treatment mixed
_refine_ls_matrix_type full
_refine_ls_number_parameters 265
_refine_ls_number_reflns 4488
_refine_ls_number_restraints 1
_refine_ls_restrained_S_all 0.999
_refine_ls_R_factor_all 0.0304
_refine_ls_R_factor_gt 0.0292
_refine_ls_shift/su_max 0.001
_refine_ls_shift/su_mean 0.000
_refine_ls_structure_factor_coef Fsqd
_refine_ls_weighting_details 'calc w=1/[\s^2^(Fo^2^)+(0.0533P)^2^+0.2463P] where P=(Fo^2^+2Fc^2^)/3'
_refine_ls_weighting_scheme calc
_refine_ls_wR_factor_gt 0.0773
_refine_ls_wR_factor_ref 0.0794
_reflns_number_gt 4362
_reflns_number_total 4488
_reflns_threshold_expression I>2\s(I)
_cod_data_source_file ol900357d_si_004.cif
_cod_data_source_block 06160a
_cod_depositor_comments
;
The following automatic conversions were performed:

'_symmetry_cell_setting' value 'Orthorhombic' changed to
'orthorhombic' according to
/home/saulius/struct/CIF-dictionaries/cif_core.dic dictionary named
'cif_core.dic' version 2.4.2 from 2011-04-26.

Automatic conversion script
Id: cif_fix_values 1715 2011-07-08 13:25:40Z adriana 
;
_cod_original_sg_symbol_H-M 'Pna 21'
_cod_database_code 1503850

loop_
_symmetry_equiv_pos_as_xyz
'x, y, z'
'-x, -y, z+1/2'
'x+1/2, -y+1/2, z'
'-x+1/2, y+1/2, z+1/2'

loop_
_atom_site_label
_atom_site_type_symbol
_atom_site_fract_x
_atom_site_fract_y
_atom_site_fract_z
_atom_site_U_iso_or_equiv
_atom_site_adp_type
_atom_site_occupancy
_atom_site_symmetry_multiplicity
_atom_site_calc_flag
_atom_site_refinement_flags
O1A O 0.87849(7) 0.42320(9) 0.19153(5) 0.0317(2) Uani 1 1 d .
N1A N 0.97717(9) 0.44596(9) 0.07973(6) 0.0245(2) Uani 1 1 d .
H1NA H 1.0217(13) 0.4142(14) 0.0431(9) 0.029 Uiso 1 1 d .
C1A C 0.98255(13) 0.22369(16) 0.23730(9) 0.0439(4) Uani 1 1 d .
H1A1 H 1.0197 0.1499 0.2450 0.066 Uiso 1 1 calc R
H1A2 H 0.9004 0.2134 0.2386 0.066 Uiso 1 1 calc R
H1A3 H 1.0054 0.2764 0.2778 0.066 Uiso 1 1 calc R
C2A C 1.14806(10) 0.29665(12) 0.15691(8) 0.0320(3) Uani 1 1 d .
H2A1 H 1.1703 0.3217 0.1058 0.048 Uiso 1 1 calc R
H2A2 H 1.1886 0.2265 0.1699 0.048 Uiso 1 1 calc R
H2A3 H 1.1667 0.3562 0.1940 0.048 Uiso 1 1 calc R
C3A C 0.98607(12) 0.18678(11) 0.09455(8) 0.0306(3) Uani 1 1 d .
H3A1 H 1.0077 0.2181 0.0449 0.046 Uiso 1 1 calc R
H3A2 H 0.9044 0.1730 0.0954 0.046 Uiso 1 1 calc R
H3A3 H 1.0262 0.1148 0.1032 0.046 Uiso 1 1 calc R
C4A C 1.01780(10) 0.27354(11) 0.15856(7) 0.0247(2) Uani 1 1 d .
C5A C 0.95138(10) 0.38803(11) 0.14515(6) 0.0225(2) Uani 1 1 d .
C6A C 0.92143(12) 0.55476(11) 0.05905(7) 0.0300(3) Uani 1 1 d .
H6A1 H 0.9798 0.6098 0.0422 0.036 Uiso 1 1 calc R
H6A2 H 0.8845 0.5867 0.1049 0.036 Uiso 1 1 calc R
C7A C 0.83214(11) 0.54199(10) -0.00473(7) 0.0229(2) Uani 1 1 d .
C8A C 0.81698(11) 0.63003(11) -0.05872(8) 0.0291(3) Uani 1 1 d .
H8A H 0.8629 0.6963 -0.0562 0.035 Uiso 1 1 calc R
C9A C 0.73415(13) 0.62041(11) -0.11640(8) 0.0350(3) Uani 1 1 d .
H9A H 0.7240 0.6807 -0.1519 0.042 Uiso 1 1 calc R
C10A C 0.66624(12) 0.52145(12) -0.12157(8) 0.0327(3) Uani 1 1 d .
H10A H 0.6110 0.5149 -0.1605 0.039 Uiso 1 1 calc R
C11A C 0.68121(11) 0.43233(11) -0.06828(8) 0.0281(3) Uani 1 1 d .
H11A H 0.6364 0.3654 -0.0717 0.034 Uiso 1 1 calc R
C12A C 0.76297(10) 0.44300(10) -0.00988(7) 0.0247(3) Uani 1 1 d .
H12A H 0.7718 0.3835 0.0263 0.030 Uiso 1 1 calc R
O1B O 0.90854(7) 0.64017(7) 0.44488(5) 0.02604(19) Uani 1 1 d .
N1B N 0.91950(9) 0.55385(9) 0.32735(6) 0.0233(2) Uani 1 1 d .
H1NB H 0.8892(13) 0.5109(14) 0.2931(9) 0.028 Uiso 1 1 d .
C1B C 0.66329(12) 0.64157(13) 0.41010(9) 0.0375(3) Uani 1 1 d .
H1B1 H 0.6673 0.6855 0.3627 0.056 Uiso 1 1 calc R
H1B2 H 0.6888 0.6891 0.4527 0.056 Uiso 1 1 calc R
H1B3 H 0.5852 0.6175 0.4190 0.056 Uiso 1 1 calc R
C2B C 0.73725(14) 0.46363(13) 0.47914(8) 0.0377(3) Uani 1 1 d .
H2B1 H 0.7612 0.5119 0.5217 0.057 Uiso 1 1 calc R
H2B2 H 0.7882 0.3981 0.4749 0.057 Uiso 1 1 calc R
H2B3 H 0.6601 0.4367 0.4882 0.057 Uiso 1 1 calc R
C3B C 0.69847(11) 0.45864(13) 0.33657(8) 0.0329(3) Uani 1 1 d .
H3B1 H 0.6223 0.4307 0.3479 0.049 Uiso 1 1 calc R
H3B2 H 0.7497 0.3937 0.3299 0.049 Uiso 1 1 calc R
H3B3 H 0.6967 0.5040 0.2897 0.049 Uiso 1 1 calc R
C4B C 0.74083(10) 0.53409(10) 0.40363(7) 0.0233(2) Uani 1 1 d .
C5B C 0.86425(10) 0.57980(10) 0.39324(6) 0.0204(2) Uani 1 1 d .
C6B C 1.03754(10) 0.58980(12) 0.31200(7) 0.0277(3) Uani 1 1 d .
H6B1 H 1.0831 0.5214 0.2996 0.033 Uiso 1 1 calc R
H6B2 H 1.0693 0.6241 0.3589 0.033 Uiso 1 1 calc R
C7B C 1.04866(10) 0.67638(11) 0.24622(7) 0.0237(2) Uani 1 1 d .
C8B C 1.14529(11) 0.67219(11) 0.19788(8) 0.0287(3) Uani 1 1 d .
H8B H 1.1999 0.6139 0.2051 0.034 Uiso 1 1 calc R
C9B C 1.16119(12) 0.75355(12) 0.13933(8) 0.0336(3) Uani 1 1 d .
H9B H 1.2264 0.7498 0.1080 0.040 Uiso 1 1 calc R
C10B C 1.08033(13) 0.84045(12) 0.12732(8) 0.0347(3) Uani 1 1 d .
H10B H 1.0908 0.8951 0.0880 0.042 Uiso 1 1 calc R
C11B C 0.98359(12) 0.84480(12) 0.17467(8) 0.0343(3) Uani 1 1 d .
H11B H 0.9286 0.9025 0.1668 0.041 Uiso 1 1 calc R
C12B C 0.96810(11) 0.76366(11) 0.23380(8) 0.0287(3) Uani 1 1 d .
H12B H 0.9031 0.7680 0.2653 0.034 Uiso 1 1 calc R

loop_
_atom_site_aniso_label
_atom_site_aniso_U_11
_atom_site_aniso_U_22
_atom_site_aniso_U_33
_atom_site_aniso_U_23
_atom_site_aniso_U_13
_atom_site_aniso_U_12
O1A 0.0252(4) 0.0467(5) 0.0232(4) -0.0108(4) 0.0028(4) 0.0042(4)
N1A 0.0245(5) 0.0278(5) 0.0212(5) -0.0003(4) -0.0005(4) 0.0065(4)
C1A 0.0350(7) 0.0670(10) 0.0298(6) 0.0251(7) 0.0041(6) 0.0088(7)
C2A 0.0200(6) 0.0370(7) 0.0391(7) 0.0044(6) -0.0041(5) 0.0042(5)
C3A 0.0322(7) 0.0247(6) 0.0350(7) 0.0050(5) -0.0015(5) 0.0011(5)
C4A 0.0191(6) 0.0346(6) 0.0205(5) 0.0056(5) 0.0000(4) 0.0021(5)
C5A 0.0179(5) 0.0313(6) 0.0183(5) -0.0053(5) -0.0037(4) 0.0006(4)
C6A 0.0349(7) 0.0239(6) 0.0312(7) -0.0040(5) -0.0091(5) 0.0059(5)
C7A 0.0241(6) 0.0216(6) 0.0229(5) -0.0036(4) 0.0005(4) 0.0062(5)
C8A 0.0324(7) 0.0200(6) 0.0349(6) 0.0006(5) -0.0039(6) 0.0000(5)
C9A 0.0422(8) 0.0267(6) 0.0361(7) 0.0074(5) -0.0105(6) 0.0063(6)
C10A 0.0276(6) 0.0364(7) 0.0340(7) 0.0004(6) -0.0108(5) 0.0043(5)
C11A 0.0217(6) 0.0280(6) 0.0346(7) -0.0017(5) 0.0009(5) -0.0004(5)
C12A 0.0251(6) 0.0244(6) 0.0246(6) 0.0032(4) 0.0025(5) 0.0038(5)
O1B 0.0295(4) 0.0256(4) 0.0230(4) -0.0033(3) -0.0075(4) -0.0023(3)
N1B 0.0203(5) 0.0271(5) 0.0224(5) -0.0017(4) -0.0015(4) -0.0043(4)
C1B 0.0274(7) 0.0395(8) 0.0455(8) -0.0051(6) 0.0071(6) 0.0047(6)
C2B 0.0452(9) 0.0384(7) 0.0295(7) 0.0050(6) -0.0015(6) -0.0162(6)
C3B 0.0242(6) 0.0452(8) 0.0293(6) -0.0114(6) 0.0021(5) -0.0107(6)
C4B 0.0235(6) 0.0256(6) 0.0207(5) -0.0037(4) 0.0010(4) -0.0024(5)
C5B 0.0240(6) 0.0175(5) 0.0197(5) 0.0021(4) -0.0039(4) 0.0011(4)
C6B 0.0202(6) 0.0332(6) 0.0296(6) 0.0023(5) -0.0013(5) -0.0024(5)
C7B 0.0213(6) 0.0260(6) 0.0240(6) -0.0036(5) -0.0023(4) -0.0054(5)
C8B 0.0216(6) 0.0289(6) 0.0356(6) -0.0024(5) 0.0019(5) -0.0025(5)
C9B 0.0295(7) 0.0356(7) 0.0356(7) -0.0026(6) 0.0088(5) -0.0090(5)
C10B 0.0403(8) 0.0295(7) 0.0342(6) 0.0043(5) 0.0026(5) -0.0088(6)
C11B 0.0318(7) 0.0302(7) 0.0409(7) 0.0052(6) -0.0010(6) 0.0014(5)
C12B 0.0246(6) 0.0313(6) 0.0301(6) -0.0001(5) 0.0034(5) -0.0012(5)

loop_
_atom_type_symbol
_atom_type_description
_atom_type_scat_dispersion_real
_atom_type_scat_dispersion_imag
_atom_type_scat_source
C C 0.0033 0.0016 'International Tables Vol C Tables 4.2.6.8 and 6.1.1.4'
H H 0.0000 0.0000 'International Tables Vol C Tables 4.2.6.8 and 6.1.1.4'
N N 0.0061 0.0033 'International Tables Vol C Tables 4.2.6.8 and 6.1.1.4'
O O 0.0106 0.0060 'International Tables Vol C Tables 4.2.6.8 and 6.1.1.4'

loop_
_geom_angle_atom_site_label_1
_geom_angle_atom_site_label_2
_geom_angle_atom_site_label_3
_geom_angle
C5A N1A C6A 122.25(11)
C5A N1A H1NA 121.2(10)
C6A N1A H1NA 115.9(10)
C4A C1A H1A1 109.5
C4A C1A H1A2 109.5
H1A1 C1A H1A2 109.5
C4A C1A H1A3 109.5
H1A1 C1A H1A3 109.5
H1A2 C1A H1A3 109.5
C4A C2A H2A1 109.5
C4A C2A H2A2 109.5
H2A1 C2A H2A2 109.5
C4A C2A H2A3 109.5
H2A1 C2A H2A3 109.5
H2A2 C2A H2A3 109.5
C4A C3A H3A1 109.5
C4A C3A H3A2 109.5
H3A1 C3A H3A2 109.5
C4A C3A H3A3 109.5
H3A1 C3A H3A3 109.5
H3A2 C3A H3A3 109.5
C1A C4A C3A 109.23(11)
C1A C4A C2A 110.19(11)
C3A C4A C2A 109.66(10)
C1A C4A C5A 108.61(10)
C3A C4A C5A 109.16(9)
C2A C4A C5A 109.98(10)
O1A C5A N1A 122.28(11)
O1A C5A C4A 121.77(11)
N1A C5A C4A 115.94(10)
N1A C6A C7A 113.47(10)
N1A C6A H6A1 108.9
C7A C6A H6A1 108.9
N1A C6A H6A2 108.9
C7A C6A H6A2 108.9
H6A1 C6A H6A2 107.7
C8A C7A C12A 118.70(11)
C8A C7A C6A 120.09(11)
C12A C7A C6A 121.21(11)
C7A C8A C9A 120.67(12)
C7A C8A H8A 119.7
C9A C8A H8A 119.7
C8A C9A C10A 120.37(12)
C8A C9A H9A 119.8
C10A C9A H9A 119.8
C11A C10A C9A 119.52(12)
C11A C10A H10A 120.2
C9A C10A H10A 120.2
C10A C11A C12A 119.96(12)
C10A C11A H11A 120.0
C12A C11A H11A 120.0
C11A C12A C7A 120.77(11)
C11A C12A H12A 119.6
C7A C12A H12A 119.6
C5B N1B C6B 122.85(10)
C5B N1B H1NB 121.5(10)
C6B N1B H1NB 115.5(10)
C4B C1B H1B1 109.5
C4B C1B H1B2 109.5
H1B1 C1B H1B2 109.5
C4B C1B H1B3 109.5
H1B1 C1B H1B3 109.5
H1B2 C1B H1B3 109.5
C4B C2B H2B1 109.5
C4B C2B H2B2 109.5
H2B1 C2B H2B2 109.5
C4B C2B H2B3 109.5
H2B1 C2B H2B3 109.5
H2B2 C2B H2B3 109.5
C4B C3B H3B1 109.5
C4B C3B H3B2 109.5
H3B1 C3B H3B2 109.5
C4B C3B H3B3 109.5
H3B1 C3B H3B3 109.5
H3B2 C3B H3B3 109.5
C3B C4B C2B 109.40(10)
C3B C4B C1B 108.92(11)
C2B C4B C1B 110.42(11)
C3B C4B C5B 114.02(10)
C2B C4B C5B 107.76(10)
C1B C4B C5B 106.27(10)
O1B C5B N1B 122.30(11)
O1B C5B C4B 119.66(10)
N1B C5B C4B 118.03(10)
N1B C6B C7B 113.77(10)
N1B C6B H6B1 108.8
C7B C6B H6B1 108.8
N1B C6B H6B2 108.8
C7B C6B H6B2 108.8
H6B1 C6B H6B2 107.7
C12B C7B C8B 118.30(11)
C12B C7B C6B 122.24(11)
C8B C7B C6B 119.41(11)
C9B C8B C7B 121.05(12)
C9B C8B H8B 119.5
C7B C8B H8B 119.5
C10B C9B C8B 120.28(12)
C10B C9B H9B 119.9
C8B C9B H9B 119.9
C9B C10B C11B 119.08(13)
C9B C10B H10B 120.5
C11B C10B H10B 120.5
C10B C11B C12B 120.61(13)
C10B C11B H11B 119.7
C12B C11B H11B 119.7
C7B C12B C11B 120.66(12)
C7B C12B H12B 119.7
C11B C12B H12B 119.7

loop_
_geom_bond_atom_site_label_1
_geom_bond_atom_site_label_2
_geom_bond_distance
O1A C5A 1.2304(14)
N1A C5A 1.3407(16)
N1A C6A 1.4515(16)
N1A H1NA 0.893(17)
C1A C4A 1.5257(17)
C1A H1A1 0.9600
C1A H1A2 0.9600
C1A H1A3 0.9600
C2A C4A 1.5343(16)
C2A H2A1 0.9600
C2A H2A2 0.9600
C2A H2A3 0.9600
C3A C4A 1.5297(18)
C3A H3A1 0.9600
C3A H3A2 0.9600
C3A H3A3 0.9600
C4A C5A 1.5418(17)
C6A C7A 1.5155(17)
C6A H6A1 0.9700
C6A H6A2 0.9700
C7A C8A 1.3840(18)
C7A C12A 1.3946(18)
C8A C9A 1.3852(19)
C8A H8A 0.9300
C9A C10A 1.386(2)
C9A H9A 0.9300
C10A C11A 1.3849(19)
C10A H10A 0.9300
C11A C12A 1.3865(18)
C11A H11A 0.9300
C12A H12A 0.9300
O1B C5B 1.2383(14)
N1B C5B 1.3352(15)
N1B C6B 1.4542(16)
N1B H1NB 0.845(16)
C1B C4B 1.5317(18)
C1B H1B1 0.9600
C1B H1B2 0.9600
C1B H1B3 0.9600
C2B C4B 1.5304(17)
C2B H2B1 0.9600
C2B H2B2 0.9600
C2B H2B3 0.9600
C3B C4B 1.5239(17)
C3B H3B1 0.9600
C3B H3B2 0.9600
C3B H3B3 0.9600
C4B C5B 1.5353(17)
C6B C7B 1.5117(17)
C6B H6B1 0.9700
C6B H6B2 0.9700
C7B C12B 1.3872(18)
C7B C8B 1.3962(17)
C8B C9B 1.3861(19)
C8B H8B 0.9300
C9B C10B 1.385(2)
C9B H9B 0.9300
C10B C11B 1.387(2)
C10B H10B 0.9300
C11B C12B 1.3909(19)
C11B H11B 0.9300
C12B H12B 0.9300

loop_
_geom_hbond_atom_site_label_D
_geom_hbond_atom_site_label_H
_geom_hbond_atom_site_label_A
_geom_hbond_distance_DH
_geom_hbond_distance_HA
_geom_hbond_distance_DA
_geom_hbond_angle_DHA
_geom_hbond_site_symmetry_A
N1A H1NA O1B 0.893(17) 1.974(17) 2.8481(14) 166.0(14) 2_764
N1B H1NB O1A 0.845(16) 2.020(16) 2.8164(14) 156.9(14) .

loop_
_geom_torsion_atom_site_label_1
_geom_torsion_atom_site_label_2
_geom_torsion_atom_site_label_3
_geom_torsion_atom_site_label_4
_geom_torsion
C6A N1A C5A O1A 0.35(18)
C6A N1A C5A C4A 179.74(10)
C1A C4A C5A O1A -3.78(16)
C3A C4A C5A O1A 115.22(12)
C2A C4A C5A O1A -124.44(12)
C1A C4A C5A N1A 176.82(11)
C3A C4A C5A N1A -64.18(13)
C2A C4A C5A N1A 56.17(13)
C5A N1A C6A C7A -104.48(13)
N1A C6A C7A C8A -145.05(12)
N1A C6A C7A C12A 35.75(17)
C12A C7A C8A C9A 0.47(18)
C6A C7A C8A C9A -178.75(12)
C7A C8A C9A C10A -1.0(2)
C8A C9A C10A C11A 0.4(2)
C9A C10A C11A C12A 0.6(2)
C10A C11A C12A C7A -1.07(18)
C8A C7A C12A C11A 0.54(17)
C6A C7A C12A C11A 179.75(11)
C6B N1B C5B O1B 2.68(17)
C6B N1B C5B C4B -178.35(11)
C3B C4B C5B O1B -178.56(11)
C2B C4B C5B O1B -56.92(14)
C1B C4B C5B O1B 61.45(14)
C3B C4B C5B N1B 2.45(16)
C2B C4B C5B N1B 124.09(11)
C1B C4B C5B N1B -117.54(12)
C5B N1B C6B C7B -113.78(12)
N1B C6B C7B C12B 37.29(17)
N1B C6B C7B C8B -145.39(11)
C12B C7B C8B C9B 0.55(18)
C6B C7B C8B C9B -176.89(12)
C7B C8B C9B C10B -0.55(19)
C8B C9B C10B C11B 0.0(2)
C9B C10B C11B C12B 0.4(2)
C8B C7B C12B C11B -0.06(18)
C6B C7B C12B C11B 177.30(12)
C10B C11B C12B C7B -0.4(2)

loop_
_cod_related_entry_id
_cod_related_entry_code
_cod_related_entry_database
1 276553 ChemSpider
